data_7159778
loop_
_publ_author_name
'Battula, Shravani'
'Kothuri, Pranay'
'Bhumannagari, Haripriya'
'Nayani, Kiranmai'

_publ_section_title
;
 Decarboxylative [3 + 2] cycloaddition of propargyl cyclic carbonates with
 <i>C</i>,<i>O</i>-bis(nucleophile)s to access
 dihydrofuro[3,2-<i>c</i>]coumarins and dihydronaphtho[1,2-<i>b</i>]furans
 with quaternary center.
;
_journal_issue 8
_journal_name_full 'Organic &amp; biomolecular chemistry'
_journal_page_first 1671
_journal_page_last 1675
_journal_paper_doi 10.1039/d3ob01893h
_journal_volume 22
_journal_year 2024
_chemical_absolute_configuration syn
_chemical_formula_moiety 'C20 H16 O4'
_chemical_formula_sum 'C20 H16 O4'
_chemical_formula_weight 320.33
_space_group_crystal_system orthorhombic
_space_group_IT_number 19
_space_group_name_Hall 'P 2ac 2ab'
_space_group_name_H-M_alt 'P 21 21 21'
_atom_sites_solution_hydrogens mixed
_audit_creation_method SHELXL-2019/2
_audit_update_record
;
2023-11-16 deposited with the CCDC.	2024-01-19 downloaded from the CCDC.
;
_cell_angle_alpha 90
_cell_angle_beta 90
_cell_angle_gamma 90
_cell_formula_units_Z 4
_cell_length_a 9.7289(7)
_cell_length_b 11.5281(9)
_cell_length_c 13.9318(10)
_cell_measurement_reflns_used 9962
_cell_measurement_temperature 294(2)
_cell_measurement_theta_max 30.0195
_cell_measurement_theta_min 2.293
_cell_volume 1562.5(2)
_computing_cell_refinement '<i>SAINT</i> (Bruker, 2016)'
_computing_data_collection '<i>APEX3</i> (Bruker, 2016)'
_computing_data_reduction 'Bruker SAINT'
_computing_molecular_graphics 'Bruker SHELXTL'
_computing_publication_material 'Bruker SHELXTL'
_computing_structure_refinement 'SHELXL-2018/3 (Sheldrick, 2018)'
_computing_structure_solution 'SHELXT 2018/2 (Sheldrick, 2018)'
_diffrn_ambient_temperature 294(2)
_diffrn_measured_fraction_theta_full 0.988
_diffrn_measured_fraction_theta_max 0.977
_diffrn_measurement_device_type 'Bruker D8 QUEST PHOTON-100'
_diffrn_measurement_method '\w and \f'
_diffrn_radiation_type MoK\a
_diffrn_radiation_wavelength 0.71073
_diffrn_reflns_av_R_equivalents 0.0500
_diffrn_reflns_av_unetI/netI 0.0336
_diffrn_reflns_Laue_measured_fraction_full 0.988
_diffrn_reflns_Laue_measured_fraction_max 0.977
_diffrn_reflns_limit_h_max 13
_diffrn_reflns_limit_h_min -13
_diffrn_reflns_limit_k_max 16
_diffrn_reflns_limit_k_min -16
_diffrn_reflns_limit_l_max 19
_diffrn_reflns_limit_l_min -15
_diffrn_reflns_number 26531
_diffrn_reflns_point_group_measured_fraction_full 0.990
_diffrn_reflns_point_group_measured_fraction_max 0.967
_diffrn_reflns_theta_full 25.242
_diffrn_reflns_theta_max 30.495
_diffrn_reflns_theta_min 2.293
_exptl_absorpt_coefficient_mu 0.095
_exptl_absorpt_correction_T_max 0.7461
_exptl_absorpt_correction_T_min 0.6736
_exptl_absorpt_correction_type multi-scan
_exptl_absorpt_process_details
;
 SADABS 2016/2: Krause, L., Herbst-Irmer, R., Sheldrick G.M. & Stalke D.,
 J. Appl. Cryst. 48 (2015) 3-10
;
_exptl_crystal_colour colourless
_exptl_crystal_density_diffrn 1.362
_exptl_crystal_description block
_exptl_crystal_F_000 672
_exptl_crystal_size_max 0.230
_exptl_crystal_size_mid 0.210
_exptl_crystal_size_min 0.200
_refine_diff_density_max 0.332
_refine_diff_density_min -0.165
_refine_diff_density_rms 0.035
_refine_ls_abs_structure_details
;
 Flack x determined using 1536 quotients [(I+)-(I-)]/[(I+)+(I-)]
 (Parsons, Flack and Wagner, Acta Cryst. B69 (2013) 249-259).
;
_refine_ls_abs_structure_Flack -0.4(3)
_refine_ls_extinction_method none
_refine_ls_goodness_of_fit_ref 1.045
_refine_ls_hydrogen_treatment mixed
_refine_ls_matrix_type full
_refine_ls_number_parameters 222
_refine_ls_number_reflns 4605
_refine_ls_number_restraints 1
_refine_ls_restrained_S_all 1.045
_refine_ls_R_factor_all 0.0492
_refine_ls_R_factor_gt 0.0391
_refine_ls_shift/su_max 0.000
_refine_ls_shift/su_mean 0.000
_refine_ls_structure_factor_coef Fsqd
_refine_ls_weighting_details 'w=1/[\s^2^(Fo^2^)+(0.0578P)^2^+0.1491P] where P=(Fo^2^+2Fc^2^)/3'
_refine_ls_weighting_scheme calc
_refine_ls_wR_factor_gt 0.1016
_refine_ls_wR_factor_ref 0.1088
_reflns_Friedel_coverage 0.748
_reflns_Friedel_fraction_full 0.993
_reflns_Friedel_fraction_max 0.953
_reflns_number_gt 3964
_reflns_number_total 4605
_reflns_threshold_expression 'I > 2\s(I)'
_cod_data_source_file d3ob01893h2.cif
_cod_data_source_block KB1222_0m
_cod_depositor_comments 'Adding full bibliography for 7159778.cif.'
_cod_database_code 7159778
_shelx_shelxl_version_number 2019/2
_shelx_space_group_comment
;
The symmetry employed for this shelxl refinement is uniquely defined
by the following loop, which should always be used as a source of
symmetry information in preference to the above space-group names.
They are only intended as comments.
;
_shelx_estimated_absorpt_t_min 0.979
_shelx_estimated_absorpt_t_max 0.981

loop_
_space_group_symop_operation_xyz
'x, y, z'
'x+1/2, -y+1/2, -z'
'-x, y+1/2, -z+1/2'
'-x+1/2, -y, z+1/2'

loop_
_atom_site_label
_atom_site_type_symbol
_atom_site_fract_x
_atom_site_fract_y
_atom_site_fract_z
_atom_site_U_iso_or_equiv
_atom_site_adp_type
_atom_site_occupancy
_atom_site_site_symmetry_order
_atom_site_calc_flag
_atom_site_refinement_flags_posn
_atom_site_refinement_flags_adp
_atom_site_refinement_flags_occupancy
_atom_site_disorder_assembly
_atom_site_disorder_group
C1 C 0.7689(3) 0.4773(3) 0.92632(18) 0.0655(7) Uani 1 1 d . . . . .
H1A H 0.729668 0.402701 0.939852 0.098 Uiso 1 1 calc R U . . .
H1B H 0.753683 0.528190 0.979830 0.098 Uiso 1 1 calc R U . . .
H1C H 0.865921 0.469107 0.915576 0.098 Uiso 1 1 calc R U . . .
C2 C 0.7021(2) 0.52771(19) 0.83762(14) 0.0438(4) Uani 1 1 d . . . . .
C3 C 0.7726(2) 0.6102(2) 0.78174(17) 0.0513(5) Uani 1 1 d . . . . .
H3 H 0.859469 0.634214 0.801132 0.062 Uiso 1 1 calc R U . . .
C4 C 0.7171(2) 0.6563(2) 0.69944(17) 0.0488(5) Uani 1 1 d . . . . .
H4 H 0.765462 0.710803 0.663678 0.059 Uiso 1 1 calc R U . . .
C5 C 0.58779(19) 0.61990(16) 0.67079(13) 0.0357(4) Uani 1 1 d . . . . .
C6 C 0.51418(17) 0.53879(15) 0.72454(12) 0.0316(3) Uani 1 1 d . . . . .
C7 C 0.57286(19) 0.49318(17) 0.80843(13) 0.0371(4) Uani 1 1 d . . . . .
H7 H 0.524283 0.439233 0.844661 0.045 Uiso 1 1 calc R U . . .
C8 C 0.38264(17) 0.50918(14) 0.68606(12) 0.0296(3) Uani 1 1 d . . . . .
C9 C 0.33502(17) 0.54947(15) 0.60094(11) 0.0304(3) Uani 1 1 d . . . . .
C10 C 0.41170(19) 0.63285(15) 0.54767(12) 0.0339(4) Uani 1 1 d . . . . .
C11 C 0.16882(18) 0.44306(15) 0.68089(12) 0.0331(3) Uani 1 1 d . . . . .
C12 C 0.0561(2) 0.40775(19) 0.72347(15) 0.0446(5) Uani 1 1 d . . . . .
H12A H 0.059607 0.380294 0.786196 0.054 Uiso 1 1 calc R U . . .
H12B H -0.027323 0.410165 0.690948 0.054 Uiso 1 1 calc R U . . .
C13 C 0.19456(18) 0.49599(15) 0.58152(12) 0.0303(3) Uani 1 1 d . . . . .
C14 C 0.0859(2) 0.58587(17) 0.55385(14) 0.0385(4) Uani 1 1 d . . . . .
H14A H 0.106741 0.617150 0.490875 0.046 Uiso 1 1 calc R U . . .
H14B H -0.003646 0.549043 0.550813 0.046 Uiso 1 1 calc R U . . .
C15 C 0.1970(2) 0.40270(15) 0.50207(13) 0.0348(4) Uani 1 1 d . . . . .
C16 C 0.0926(3) 0.3208(2) 0.49593(18) 0.0578(6) Uani 1 1 d . . . . .
H16 H 0.024363 0.319081 0.542640 0.069 Uiso 1 1 calc R U . . .
C17 C 0.0889(4) 0.2419(2) 0.4214(2) 0.0713(8) Uani 1 1 d . . . . .
H17 H 0.018043 0.187916 0.418231 0.086 Uiso 1 1 calc R U . . .
C18 C 0.1897(3) 0.2426(2) 0.35134(18) 0.0602(6) Uani 1 1 d . . . . .
H18 H 0.187346 0.188817 0.301596 0.072 Uiso 1 1 calc R U . . .
C19 C 0.2927(3) 0.3228(2) 0.35588(15) 0.0512(5) Uani 1 1 d . . . . .
H19 H 0.360190 0.324235 0.308610 0.061 Uiso 1 1 calc R U . . .
C20 C 0.2973(2) 0.40230(18) 0.43072(14) 0.0432(4) Uani 1 1 d . . . . .
H20 H 0.368395 0.456121 0.433216 0.052 Uiso 1 1 calc R U . . .
O1 O 0.53556(14) 0.66708(12) 0.58715(10) 0.0405(3) Uani 1 1 d . . . . .
O2 O 0.38202(16) 0.67756(13) 0.47094(10) 0.0452(4) Uani 1 1 d . . . . .
O3 O 0.29427(13) 0.43833(11) 0.73227(9) 0.0349(3) Uani 1 1 d . . . . .
O4 O 0.08290(18) 0.67668(14) 0.62181(11) 0.0497(4) Uani 1 1 d D . . . .
H4O H 0.035(3) 0.728(3) 0.597(2) 0.086(11) Uiso 1 1 d D . . . .

loop_
_atom_site_aniso_label
_atom_site_aniso_U_11
_atom_site_aniso_U_22
_atom_site_aniso_U_33
_atom_site_aniso_U_23
_atom_site_aniso_U_13
_atom_site_aniso_U_12
C1 0.0479(13) 0.095(2) 0.0536(13) 0.0123(14) -0.0158(10) -0.0012(13)
C2 0.0362(9) 0.0555(12) 0.0395(9) -0.0014(8) -0.0052(8) 0.0042(9)
C3 0.0368(10) 0.0630(14) 0.0543(12) -0.0001(11) -0.0092(9) -0.0084(9)
C4 0.0397(10) 0.0541(12) 0.0526(11) 0.0060(10) -0.0029(9) -0.0139(9)
C5 0.0349(8) 0.0371(9) 0.0349(8) -0.0004(7) -0.0012(7) -0.0025(7)
C6 0.0314(8) 0.0342(8) 0.0292(7) -0.0026(6) 0.0009(6) 0.0003(6)
C7 0.0350(9) 0.0440(9) 0.0324(8) 0.0013(7) 0.0006(7) 0.0010(7)
C8 0.0311(8) 0.0289(7) 0.0289(7) 0.0002(6) 0.0030(6) -0.0008(6)
C9 0.0331(8) 0.0292(7) 0.0290(7) 0.0005(6) 0.0001(6) -0.0024(6)
C10 0.0376(9) 0.0321(8) 0.0321(8) 0.0006(6) 0.0003(7) -0.0042(7)
C11 0.0334(8) 0.0336(8) 0.0323(8) 0.0021(7) 0.0000(6) -0.0011(7)
C12 0.0385(10) 0.0534(12) 0.0420(10) 0.0051(9) 0.0043(8) -0.0062(8)
C13 0.0310(8) 0.0307(7) 0.0292(7) 0.0018(6) -0.0015(6) -0.0021(7)
C14 0.0393(9) 0.0388(9) 0.0375(9) 0.0008(7) -0.0072(7) 0.0034(8)
C15 0.0410(9) 0.0315(8) 0.0320(8) 0.0007(6) -0.0043(7) -0.0021(7)
C16 0.0634(14) 0.0539(12) 0.0562(12) -0.0113(11) 0.0083(11) -0.0247(12)
C17 0.0844(19) 0.0599(15) 0.0695(16) -0.0198(13) 0.0027(15) -0.0321(14)
C18 0.0818(18) 0.0485(12) 0.0504(12) -0.0157(10) -0.0062(13) -0.0047(13)
C19 0.0634(13) 0.0489(11) 0.0414(10) -0.0091(9) 0.0023(10) 0.0046(11)
C20 0.0460(10) 0.0407(9) 0.0429(10) -0.0038(8) 0.0014(8) -0.0040(9)
O1 0.0409(7) 0.0417(7) 0.0388(7) 0.0088(6) -0.0030(6) -0.0127(6)
O2 0.0525(8) 0.0455(7) 0.0377(7) 0.0147(6) -0.0054(6) -0.0099(7)
O3 0.0334(6) 0.0391(6) 0.0322(6) 0.0098(5) -0.0001(5) -0.0037(5)
O4 0.0618(9) 0.0436(8) 0.0437(7) -0.0037(6) -0.0089(7) 0.0179(7)

loop_
_atom_type_symbol
_atom_type_description
_atom_type_scat_dispersion_real
_atom_type_scat_dispersion_imag
_atom_type_scat_source
C C 0.0033 0.0016 'International Tables Vol C Tables 4.2.6.8 and 6.1.1.4'
H H 0.0000 0.0000 'International Tables Vol C Tables 4.2.6.8 and 6.1.1.4'
O O 0.0106 0.0060 'International Tables Vol C Tables 4.2.6.8 and 6.1.1.4'

loop_
_geom_angle_atom_site_label_1
_geom_angle_atom_site_label_2
_geom_angle_atom_site_label_3
_geom_angle
_geom_angle_site_symmetry_1
_geom_angle_site_symmetry_3
_geom_angle_publ_flag
C2 C1 H1A 109.5 . . ?
C2 C1 H1B 109.5 . . ?
H1A C1 H1B 109.5 . . ?
C2 C1 H1C 109.5 . . ?
H1A C1 H1C 109.5 . . ?
H1B C1 H1C 109.5 . . ?
C7 C2 C3 118.42(18) . . ?
C7 C2 C1 121.5(2) . . ?
C3 C2 C1 120.1(2) . . ?
C4 C3 C2 122.1(2) . . ?
C4 C3 H3 118.9 . . ?
C2 C3 H3 118.9 . . ?
C3 C4 C5 118.7(2) . . ?
C3 C4 H4 120.7 . . ?
C5 C4 H4 120.7 . . ?
O1 C5 C4 117.24(17) . . ?
O1 C5 C6 121.82(16) . . ?
C4 C5 C6 120.95(17) . . ?
C5 C6 C7 119.29(16) . . ?
C5 C6 C8 114.73(15) . . ?
C7 C6 C8 125.98(16) . . ?
C2 C7 C6 120.54(18) . . ?
C2 C7 H7 119.7 . . ?
C6 C7 H7 119.7 . . ?
O3 C8 C9 114.03(15) . . ?
O3 C8 C6 122.43(15) . . ?
C9 C8 C6 123.54(16) . . ?
C8 C9 C10 120.52(16) . . ?
C8 C9 C13 108.87(14) . . ?
C10 C9 C13 130.54(15) . . ?
O2 C10 O1 115.72(16) . . ?
O2 C10 C9 128.06(17) . . ?
O1 C10 C9 116.22(15) . . ?
C12 C11 O3 118.69(16) . . ?
C12 C11 C13 131.94(17) . . ?
O3 C11 C13 109.33(14) . . ?
C11 C12 H12A 120.0 . . ?
C11 C12 H12B 120.0 . . ?
H12A C12 H12B 120.0 . . ?
C9 C13 C14 112.99(15) . . ?
C9 C13 C11 98.46(13) . . ?
C14 C13 C11 112.59(15) . . ?
C9 C13 C15 113.28(14) . . ?
C14 C13 C15 107.58(14) . . ?
C11 C13 C15 111.89(14) . . ?
O4 C14 C13 110.34(15) . . ?
O4 C14 H14A 109.6 . . ?
C13 C14 H14A 109.6 . . ?
O4 C14 H14B 109.6 . . ?
C13 C14 H14B 109.6 . . ?
H14A C14 H14B 108.1 . . ?
C16 C15 C20 117.76(18) . . ?
C16 C15 C13 120.40(18) . . ?
C20 C15 C13 121.68(16) . . ?
C17 C16 C15 120.9(2) . . ?
C17 C16 H16 119.6 . . ?
C15 C16 H16 119.6 . . ?
C16 C17 C18 120.6(2) . . ?
C16 C17 H17 119.7 . . ?
C18 C17 H17 119.7 . . ?
C19 C18 C17 119.4(2) . . ?
C19 C18 H18 120.3 . . ?
C17 C18 H18 120.3 . . ?
C18 C19 C20 120.4(2) . . ?
C18 C19 H19 119.8 . . ?
C20 C19 H19 119.8 . . ?
C19 C20 C15 121.0(2) . . ?
C19 C20 H20 119.5 . . ?
C15 C20 H20 119.5 . . ?
C10 O1 C5 122.92(14) . . ?
C8 O3 C11 106.54(12) . . ?
C14 O4 H4O 105(2) . . ?

loop_
_geom_bond_atom_site_label_1
_geom_bond_atom_site_label_2
_geom_bond_distance
_geom_bond_site_symmetry_2
_geom_bond_publ_flag
C1 C2 1.513(3) . ?
C1 H1A 0.9600 . ?
C1 H1B 0.9600 . ?
C1 H1C 0.9600 . ?
C2 C7 1.380(3) . ?
C2 C3 1.407(3) . ?
C3 C4 1.374(3) . ?
C3 H3 0.9300 . ?
C4 C5 1.385(3) . ?
C4 H4 0.9300 . ?
C5 O1 1.383(2) . ?
C5 C6 1.396(2) . ?
C6 C7 1.403(2) . ?
C6 C8 1.429(2) . ?
C7 H7 0.9300 . ?
C8 O3 1.3493(19) . ?
C8 C9 1.355(2) . ?
C9 C10 1.425(2) . ?
C9 C13 1.523(2) . ?
C10 O2 1.221(2) . ?
C10 O1 1.382(2) . ?
C11 C12 1.312(3) . ?
C11 O3 1.416(2) . ?
C11 C13 1.534(2) . ?
C12 H12A 0.9300 . ?
C12 H12B 0.9300 . ?
C13 C14 1.530(3) . ?
C13 C15 1.543(2) . ?
C14 O4 1.412(2) . ?
C14 H14A 0.9700 . ?
C14 H14B 0.9700 . ?
C15 C16 1.390(3) . ?
C15 C20 1.392(3) . ?
C16 C17 1.381(3) . ?
C16 H16 0.9300 . ?
C17 C18 1.384(4) . ?
C17 H17 0.9300 . ?
C18 C19 1.365(4) . ?
C18 H18 0.9300 . ?
C19 C20 1.389(3) . ?
C19 H19 0.9300 . ?
C20 H20 0.9300 . ?
O4 H4O 0.83(2) . ?

loop_
_geom_hbond_atom_site_label_D
_geom_hbond_atom_site_label_H
_geom_hbond_atom_site_label_A
_geom_hbond_distance_DH
_geom_hbond_distance_HA
_geom_hbond_distance_DA
_geom_hbond_angle_DHA
_geom_hbond_site_symmetry_A
_geom_hbond_publ_flag
O4 H4O O2 0.83(2) 2.07(2) 2.883(2) 166(3) 2_466 yes

loop_
_geom_torsion_atom_site_label_1
_geom_torsion_atom_site_label_2
_geom_torsion_atom_site_label_3
_geom_torsion_atom_site_label_4
_geom_torsion
_geom_torsion_site_symmetry_1
_geom_torsion_site_symmetry_2
_geom_torsion_site_symmetry_3
_geom_torsion_site_symmetry_4
_geom_torsion_publ_flag
C7 C2 C3 C4 -0.4(4) . . . . ?
C1 C2 C3 C4 178.5(2) . . . . ?
C2 C3 C4 C5 -0.2(4) . . . . ?
C3 C4 C5 O1 -179.36(19) . . . . ?
C3 C4 C5 C6 0.5(3) . . . . ?
O1 C5 C6 C7 179.49(16) . . . . ?
C4 C5 C6 C7 -0.4(3) . . . . ?
O1 C5 C6 C8 0.1(2) . . . . ?
C4 C5 C6 C8 -179.74(18) . . . . ?
C3 C2 C7 C6 0.5(3) . . . . ?
C1 C2 C7 C6 -178.3(2) . . . . ?
C5 C6 C7 C2 -0.1(3) . . . . ?
C8 C6 C7 C2 179.13(18) . . . . ?
C5 C6 C8 O3 -175.35(16) . . . . ?
C7 C6 C8 O3 5.4(3) . . . . ?
C5 C6 C8 C9 4.3(2) . . . . ?
C7 C6 C8 C9 -174.95(17) . . . . ?
O3 C8 C9 C10 174.68(15) . . . . ?
C6 C8 C9 C10 -5.0(3) . . . . ?
O3 C8 C9 C13 -2.6(2) . . . . ?
C6 C8 C9 C13 177.72(15) . . . . ?
C8 C9 C10 O2 -179.41(19) . . . . ?
C13 C9 C10 O2 -2.8(3) . . . . ?
C8 C9 C10 O1 1.1(2) . . . . ?
C13 C9 C10 O1 177.63(16) . . . . ?
C8 C9 C13 C14 130.23(15) . . . . ?
C10 C9 C13 C14 -46.7(2) . . . . ?
C8 C9 C13 C11 11.21(17) . . . . ?
C10 C9 C13 C11 -165.66(18) . . . . ?
C8 C9 C13 C15 -107.10(16) . . . . ?
C10 C9 C13 C15 76.0(2) . . . . ?
C12 C11 C13 C9 161.3(2) . . . . ?
O3 C11 C13 C9 -16.25(17) . . . . ?
C12 C11 C13 C14 42.0(3) . . . . ?
O3 C11 C13 C14 -135.56(15) . . . . ?
C12 C11 C13 C15 -79.3(3) . . . . ?
O3 C11 C13 C15 103.12(16) . . . . ?
C9 C13 C14 O4 -51.6(2) . . . . ?
C11 C13 C14 O4 58.9(2) . . . . ?
C15 C13 C14 O4 -177.37(16) . . . . ?
C9 C13 C15 C16 159.42(19) . . . . ?
C14 C13 C15 C16 -75.0(2) . . . . ?
C11 C13 C15 C16 49.2(2) . . . . ?
C9 C13 C15 C20 -25.1(2) . . . . ?
C14 C13 C15 C20 100.5(2) . . . . ?
C11 C13 C15 C20 -135.35(18) . . . . ?
C20 C15 C16 C17 0.0(4) . . . . ?
C13 C15 C16 C17 175.6(2) . . . . ?
C15 C16 C17 C18 0.3(5) . . . . ?
C16 C17 C18 C19 -0.6(5) . . . . ?
C17 C18 C19 C20 0.7(4) . . . . ?
C18 C19 C20 C15 -0.5(4) . . . . ?
C16 C15 C20 C19 0.1(3) . . . . ?
C13 C15 C20 C19 -175.43(19) . . . . ?
O2 C10 O1 C5 -176.23(16) . . . . ?
C9 C10 O1 C5 3.4(3) . . . . ?
C4 C5 O1 C10 175.88(18) . . . . ?
C6 C5 O1 C10 -4.0(3) . . . . ?
C9 C8 O3 C11 -8.43(19) . . . . ?
C6 C8 O3 C11 171.29(15) . . . . ?
C12 C11 O3 C8 -161.99(18) . . . . ?
C13 C11 O3 C8 15.94(18) . . . . ?
